data_7027755
loop_
_publ_author_name
'Arifhodzic-Radojevic, Sanja'
'Burrows, Andrew D.'
'Choi, Nick'
'McPartlin, Mary'
'Mingos, D. Michael P.'
'Tarlton, Stephen V.'
'Vilar, Ram\'on'

_publ_section_title
;
 Reactivity of the palladium dimer [Pd2(\m-SO2)(\m-dba)(PBz3)2]. Syntheses
 and structural characterisation of [Pd3(\m-SO2)3(PBz3)3],
 [Pd2(\m-SO2)(\m-dppm)(PBz3)2], [Pd(SO2)(PBz3)2],
 [Pd3(\m-CO)2(\m-SO2)(PBz3)3] and [Pd3(\m-SO2)2(CNBut&#x200A;)2(PBz3)3]
 (Bz&#x2005;=&#x2005;benzyl)&#x200A;&#x2020;
;
_journal_issue 22
_journal_name_full 'Journal of the Chemical Society, Dalton Transactions'
_journal_page_first 3981
_journal_paper_doi 10.1039/a906444c
_journal_year 1999
_chemical_formula_sum 'C63 H63 O6 P3 Pd3 S3'
_chemical_formula_weight 1424.42
_chemical_name_systematic
; 
 ? 
;
_space_group_IT_number 148
_symmetry_cell_setting rhombohedral
_symmetry_space_group_name_Hall '-R 3'
_symmetry_space_group_name_H-M 'R -3 :H'
_atom_sites_solution_hydrogens geom
_atom_sites_solution_primary direct
_atom_sites_solution_secondary difmap
_audit_creation_method SHELXL-97
_cell_angle_alpha 90.00
_cell_angle_beta 90.00
_cell_angle_gamma 120.00
_cell_formula_units_Z 6
_cell_length_a 24.985(2)
_cell_length_b 24.985(2)
_cell_length_c 16.219(3)
_cell_measurement_reflns_used 42
_cell_measurement_temperature 223(2)
_cell_measurement_theta_max 12.46
_cell_measurement_theta_min 4.88
_cell_volume 8768.3(19)
_computing_cell_refinement 'Bruker XSCANS'
_computing_data_collection 'Bruker XSCANS'
_computing_data_reduction 'Bruker SHELXTL'
_computing_molecular_graphics 'Bruker SHELXTL'
_computing_publication_material 'Bruker SHELXTL'
_computing_structure_refinement 'SHELXL-97 (Sheldrick, 1997)'
_computing_structure_solution 'SHELXS-97 (Sheldrick, 1990)'
_diffrn_ambient_temperature 223(2)
_diffrn_measured_fraction_theta_full 0.974
_diffrn_measured_fraction_theta_max 0.974
_diffrn_measurement_device_type 'Bruker P4'
_diffrn_measurement_method 'Theta/2 theta'
_diffrn_radiation_monochromator graphite
_diffrn_radiation_source 'fine-focus sealed tube'
_diffrn_radiation_type MoK\a
_diffrn_radiation_wavelength 0.71073
_diffrn_reflns_av_R_equivalents 0.0471
_diffrn_reflns_av_sigmaI/netI 0.0750
_diffrn_reflns_limit_h_max 27
_diffrn_reflns_limit_h_min -1
_diffrn_reflns_limit_k_max 1
_diffrn_reflns_limit_k_min -29
_diffrn_reflns_limit_l_max 1
_diffrn_reflns_limit_l_min -19
_diffrn_reflns_number 4121
_diffrn_reflns_theta_full 25.00
_diffrn_reflns_theta_max 25.00
_diffrn_reflns_theta_min 2.26
_diffrn_standards_decay_% -
_diffrn_standards_interval_count 97
_diffrn_standards_interval_time -
_diffrn_standards_number 3
_exptl_absorpt_coefficient_mu 1.154
_exptl_absorpt_correction_T_max 0.755360
_exptl_absorpt_correction_T_min 0.325522
_exptl_absorpt_correction_type empirical
_exptl_absorpt_process_details -
_exptl_crystal_colour red
_exptl_crystal_density_diffrn 1.619
_exptl_crystal_density_meas ?
_exptl_crystal_density_method 'not measured'
_exptl_crystal_description needle
_exptl_crystal_F_000 4320
_exptl_crystal_size_max 0.20
_exptl_crystal_size_mid 0.40
_exptl_crystal_size_min 0.20
_refine_diff_density_max 1.366
_refine_diff_density_min -0.671
_refine_diff_density_rms 0.140
_refine_ls_extinction_method none
_refine_ls_goodness_of_fit_ref 1.052
_refine_ls_hydrogen_treatment mixed
_refine_ls_matrix_type full
_refine_ls_number_parameters 235
_refine_ls_number_reflns 3354
_refine_ls_number_restraints 0
_refine_ls_restrained_S_all 1.052
_refine_ls_R_factor_all 0.0827
_refine_ls_R_factor_gt 0.0491
_refine_ls_shift/su_max 0.008
_refine_ls_shift/su_mean 0.002
_refine_ls_structure_factor_coef Fsqd
_refine_ls_weighting_details 'calc w=1/[\s^2^(Fo^2^)+(0.0513P)^2^+74.1161P] where P=(Fo^2^+2Fc^2^)/3'
_refine_ls_weighting_scheme calc
_refine_ls_wR_factor_gt 0.1105
_refine_ls_wR_factor_ref 0.1400
_reflns_number_gt 2219
_reflns_number_total 3354
_reflns_threshold_expression >2sigma(I)
_cod_data_source_file 906444csup1.cif
_cod_data_source_block ab347
_cod_depositor_comments
;
The following automatic conversions were performed:

'_symmetry_cell_setting' value 'Rhombohedral' changed to
'rhombohedral' according to
/home/saulius/struct/CIF-dictionaries/cif_core.dic dictionary named
'cif_core.dic' version 2.4.2 from
2011-04-26.

'_exptl_absorpt_correction_type' value 'Empirical'
changed to 'empirical' according to
/home/saulius/struct/CIF-dictionaries/cif_core.dic dictionary named
'cif_core.dic' version 2.4.2 from 2011-04-26.

Automatic conversion script
Id: cif_fix_values 1891 2012-01-12 08:04:46Z andrius 

The following automatic conversions were performed:

'_exptl_crystal_density_meas' value '-' was changed to '?' - the
value is perceived as not measured.

Automatic conversion script
Id: cif_fix_values 3008 2015-01-20 13:52:24Z robertas 
;
_cod_original_cell_volume 8768.0(19)
_cod_original_sg_symbol_H-M R-3
_cod_database_code 7027755

loop_
_symmetry_equiv_pos_as_xyz
'x, y, z'
'-y, x-y, z'
'-x+y, -x, z'
'x+2/3, y+1/3, z+1/3'
'-y+2/3, x-y+1/3, z+1/3'
'-x+y+2/3, -x+1/3, z+1/3'
'x+1/3, y+2/3, z+2/3'
'-y+1/3, x-y+2/3, z+2/3'
'-x+y+1/3, -x+2/3, z+2/3'
'-x, -y, -z'
'y, -x+y, -z'
'x-y, x, -z'
'-x+2/3, -y+1/3, -z+1/3'
'y+2/3, -x+y+1/3, -z+1/3'
'x-y+2/3, x+1/3, -z+1/3'
'-x+1/3, -y+2/3, -z+2/3'
'y+1/3, -x+y+2/3, -z+2/3'
'x-y+1/3, x+2/3, -z+2/3'

loop_
_atom_site_label
_atom_site_type_symbol
_atom_site_fract_x
_atom_site_fract_y
_atom_site_fract_z
_atom_site_U_iso_or_equiv
_atom_site_adp_type
_atom_site_occupancy
_atom_site_symmetry_multiplicity
_atom_site_calc_flag
_atom_site_refinement_flags
Pd1 Pd -0.00044(2) 0.06269(2) 0.64348(4) 0.02795(19) Uani 1 1 d .
S1 S 0.10356(8) 0.10506(8) 0.63932(12) 0.0326(4) Uani 1 1 d .
P1 P 0.00235(9) 0.15745(8) 0.65086(12) 0.0286(4) Uani 1 1 d .
O1 O 0.1347(2) 0.1401(3) 0.7117(4) 0.0522(16) Uani 1 1 d .
O2 O 0.1310(2) 0.1328(3) 0.5613(4) 0.0498(16) Uani 1 1 d .
C11A C -0.0710(3) 0.1497(3) 0.6126(5) 0.0332(17) Uani 1 1 d .
H11A H -0.0828 0.1246 0.5624 0.040 Uiso 1 1 calc R
H11B H -0.1031 0.1268 0.6539 0.040 Uiso 1 1 calc R
C12A C -0.0711(3) 0.2083(3) 0.5937(5) 0.0351(18) Uani 1 1 d .
C13A C -0.0883(3) 0.2382(3) 0.6509(5) 0.0377(18) Uani 1 1 d .
H13A H -0.1008 0.2212 0.7040 0.045 Uiso 1 1 calc R
C14A C -0.0872(4) 0.2922(4) 0.6311(6) 0.050(2) Uani 1 1 d .
H14A H -0.0997 0.3116 0.6700 0.060 Uiso 1 1 calc R
C15A C -0.0679(4) 0.3174(4) 0.5555(6) 0.052(2) Uani 1 1 d .
H15A H -0.0655 0.3554 0.5435 0.062 Uiso 1 1 calc R
C16A C -0.0520(4) 0.2893(4) 0.4961(6) 0.051(2) Uani 1 1 d .
H16A H -0.0403 0.3066 0.4432 0.061 Uiso 1 1 calc R
C17A C -0.0536(4) 0.2343(4) 0.5158(5) 0.042(2) Uani 1 1 d .
H17A H -0.0425 0.2144 0.4757 0.051 Uiso 1 1 calc R
C11B C 0.0658(3) 0.2230(3) 0.5943(4) 0.0322(17) Uani 1 1 d .
H11C H 0.0949 0.2101 0.5755 0.039 Uiso 1 1 calc R
H11D H 0.0481 0.2309 0.5450 0.039 Uiso 1 1 calc R
C12B C 0.1017(3) 0.2831(3) 0.6408(5) 0.0337(17) Uani 1 1 d .
C13B C 0.0848(3) 0.3275(3) 0.6409(5) 0.041(2) Uani 1 1 d .
H13B H 0.0503 0.3211 0.6099 0.049 Uiso 1 1 calc R
C14B C 0.1173(4) 0.3814(4) 0.6855(6) 0.052(2) Uani 1 1 d .
H14B H 0.1040 0.4107 0.6855 0.063 Uiso 1 1 calc R
C15B C 0.1689(5) 0.3929(4) 0.7298(6) 0.055(2) Uani 1 1 d .
H15B H 0.1913 0.4298 0.7598 0.066 Uiso 1 1 calc R
C16B C 0.1872(4) 0.3493(4) 0.7294(6) 0.054(2) Uani 1 1 d .
H16B H 0.2228 0.3567 0.7586 0.065 Uiso 1 1 calc R
C17B C 0.1531(4) 0.2941(4) 0.6858(5) 0.044(2) Uani 1 1 d .
H17B H 0.1653 0.2641 0.6871 0.053 Uiso 1 1 calc R
C11C C 0.0100(3) 0.1854(3) 0.7566(4) 0.0321(17) Uani 1 1 d .
H11E H 0.0529 0.2022 0.7745 0.039 Uiso 1 1 calc R
H11F H 0.0007 0.2192 0.7579 0.039 Uiso 1 1 calc R
C12C C -0.0319(3) 0.1362(3) 0.8162(4) 0.0322(17) Uani 1 1 d .
C13C C -0.0883(4) 0.1289(4) 0.8382(5) 0.045(2) Uani 1 1 d .
H13C H -0.1012 0.1553 0.8157 0.054 Uiso 1 1 calc R
C14C C -0.1261(4) 0.0834(4) 0.8928(5) 0.050(2) Uani 1 1 d .
H14C H -0.1638 0.0802 0.9083 0.060 Uiso 1 1 calc R
C15C C -0.1101(4) 0.0432(4) 0.9247(5) 0.050(2) Uani 1 1 d .
H15C H -0.1368 0.0116 0.9608 0.060 Uiso 1 1 calc R
C16C C -0.0536(4) 0.0497(4) 0.9029(5) 0.048(2) Uani 1 1 d .
H16C H -0.0412 0.0228 0.9254 0.057 Uiso 1 1 calc R
C17C C -0.0151(4) 0.0954(4) 0.8485(5) 0.0386(19) Uani 1 1 d .
H17C H 0.0228 0.0988 0.8332 0.046 Uiso 1 1 calc R

loop_
_atom_site_aniso_label
_atom_site_aniso_U_11
_atom_site_aniso_U_22
_atom_site_aniso_U_33
_atom_site_aniso_U_23
_atom_site_aniso_U_13
_atom_site_aniso_U_12
Pd1 0.0283(3) 0.0274(3) 0.0285(3) -0.0007(2) -0.0012(2) 0.0142(2)
S1 0.0305(9) 0.0293(9) 0.0403(12) 0.0050(8) 0.0022(8) 0.0166(8)
P1 0.0369(10) 0.0276(9) 0.0253(11) -0.0011(8) -0.0003(8) 0.0190(8)
O1 0.041(3) 0.044(3) 0.069(4) -0.019(3) -0.027(3) 0.019(3)
O2 0.047(3) 0.053(3) 0.060(4) 0.032(3) 0.028(3) 0.033(3)
C11A 0.034(4) 0.043(4) 0.032(4) -0.006(3) -0.002(3) 0.026(3)
C12A 0.041(4) 0.038(4) 0.035(5) -0.004(4) -0.005(4) 0.025(4)
C13A 0.043(4) 0.040(4) 0.036(5) 0.002(4) -0.002(4) 0.025(4)
C14A 0.062(6) 0.065(6) 0.043(6) -0.015(5) -0.003(5) 0.047(5)
C15A 0.072(6) 0.040(5) 0.059(7) -0.005(4) -0.016(5) 0.040(5)
C16A 0.076(6) 0.052(5) 0.043(6) 0.005(4) -0.006(5) 0.045(5)
C17A 0.050(5) 0.050(5) 0.034(5) -0.007(4) -0.006(4) 0.030(4)
C11B 0.036(4) 0.039(4) 0.021(4) 0.002(3) 0.006(3) 0.019(3)
C12B 0.037(4) 0.036(4) 0.028(4) 0.007(3) 0.011(3) 0.018(3)
C13B 0.033(4) 0.039(4) 0.051(6) -0.003(4) 0.005(4) 0.018(4)
C14B 0.073(6) 0.031(4) 0.056(6) 0.010(4) 0.034(5) 0.029(4)
C15B 0.067(6) 0.028(4) 0.053(6) -0.006(4) 0.011(5) 0.011(4)
C16B 0.055(5) 0.053(5) 0.038(5) 0.003(4) -0.005(4) 0.015(5)
C17B 0.056(5) 0.049(5) 0.032(5) 0.006(4) 0.004(4) 0.029(4)
C11C 0.032(4) 0.038(4) 0.026(4) -0.003(3) -0.001(3) 0.017(3)
C12C 0.039(4) 0.037(4) 0.015(4) -0.010(3) -0.003(3) 0.015(3)
C13C 0.055(5) 0.069(6) 0.023(4) 0.005(4) 0.007(4) 0.039(5)
C14C 0.040(5) 0.076(6) 0.034(5) -0.003(5) 0.003(4) 0.029(5)
C15C 0.051(5) 0.054(5) 0.036(5) -0.003(4) 0.001(4) 0.020(4)
C16C 0.066(6) 0.047(5) 0.034(5) 0.009(4) -0.002(4) 0.030(4)
C17C 0.048(5) 0.047(5) 0.028(5) 0.004(4) 0.001(4) 0.030(4)

loop_
_atom_type_symbol
_atom_type_description
_atom_type_scat_dispersion_real
_atom_type_scat_dispersion_imag
_atom_type_scat_source
C C 0.0033 0.0016 'International Tables Vol C Tables 4.2.6.8 and 6.1.1.4'
H H 0.0000 0.0000 'International Tables Vol C Tables 4.2.6.8 and 6.1.1.4'
O O 0.0106 0.0060 'International Tables Vol C Tables 4.2.6.8 and 6.1.1.4'
P P 0.1023 0.0942 'International Tables Vol C Tables 4.2.6.8 and 6.1.1.4'
Pd Pd -0.9988 1.0072 'International Tables Vol C Tables 4.2.6.8 and 6.1.1.4'
S S 0.1246 0.1234 'International Tables Vol C Tables 4.2.6.8 and 6.1.1.4'

loop_
_geom_angle_atom_site_label_1
_geom_angle_atom_site_label_2
_geom_angle_atom_site_label_3
_geom_angle
_geom_angle_site_symmetry_1
_geom_angle_site_symmetry_3
S1 Pd1 S1 166.01(6) . 2
S1 Pd1 P1 94.70(7) . .
S1 Pd1 P1 99.02(7) 2 .
S1 Pd1 Pd1 113.54(5) . 2
S1 Pd1 Pd1 52.90(5) 2 2
P1 Pd1 Pd1 151.68(6) . 2
S1 Pd1 Pd1 53.57(5) . 3
S1 Pd1 Pd1 112.87(5) 2 3
P1 Pd1 Pd1 148.06(6) . 3
Pd1 Pd1 Pd1 60.0 2 3
O1 S1 O2 116.2(4) . .
O1 S1 Pd1 113.9(3) . .
O2 S1 Pd1 114.2(2) . .
O1 S1 Pd1 117.9(3) . 3
O2 S1 Pd1 114.1(3) . 3
Pd1 S1 Pd1 73.53(6) . 3
C11C P1 C11A 105.3(3) . .
C11C P1 C11B 104.3(3) . .
C11A P1 C11B 106.9(3) . .
C11C P1 Pd1 112.4(2) . .
C11A P1 Pd1 110.5(2) . .
C11B P1 Pd1 116.7(2) . .
C12A C11A P1 117.0(5) . .
C13A C12A C17A 118.0(7) . .
C13A C12A C11A 122.7(7) . .
C17A C12A C11A 119.3(7) . .
C14A C13A C12A 120.8(8) . .
C15A C14A C13A 119.8(8) . .
C14A C15A C16A 121.9(8) . .
C15A C16A C17A 118.3(9) . .
C12A C17A C16A 121.1(8) . .
C12B C11B P1 116.8(5) . .
C13B C12B C17B 118.1(7) . .
C13B C12B C11B 122.3(7) . .
C17B C12B C11B 119.6(7) . .
C12B C13B C14B 121.5(8) . .
C15B C14B C13B 120.6(8) . .
C16B C15B C14B 118.8(8) . .
C15B C16B C17B 120.3(9) . .
C12B C17B C16B 120.7(8) . .
C12C C11C P1 113.2(5) . .
C13C C12C C17C 118.4(7) . .
C13C C12C C11C 121.5(7) . .
C17C C12C C11C 120.2(7) . .
C12C C13C C14C 120.6(8) . .
C15C C14C C13C 121.6(8) . .
C14C C15C C16C 118.4(8) . .
C17C C16C C15C 120.5(8) . .
C16C C17C C12C 120.4(8) . .

loop_
_geom_bond_atom_site_label_1
_geom_bond_atom_site_label_2
_geom_bond_distance
_geom_bond_site_symmetry_2
Pd1 S1 2.2641(19) .
Pd1 S1 2.2841(18) 2
Pd1 P1 2.3367(18) .
Pd1 Pd1 2.7225(9) 2
Pd1 Pd1 2.7225(9) 3
S1 O1 1.438(6) .
S1 O2 1.440(6) .
S1 Pd1 2.2841(18) 3
P1 C11C 1.826(7) .
P1 C11A 1.851(7) .
P1 C11B 1.854(7) .
C11A C12A 1.497(10) .
C12A C13A 1.386(10) .
C12A C17A 1.386(11) .
C13A C14A 1.374(11) .
C14A C15A 1.353(12) .
C15A C16A 1.363(12) .
C16A C17A 1.393(11) .
C11B C12B 1.511(10) .
C12B C13B 1.372(10) .
C12B C17B 1.379(11) .
C13B C14B 1.380(11) .
C14B C15B 1.377(13) .
C15B C16B 1.374(13) .
C16B C17B 1.399(12) .
C11C C12C 1.503(10) .
C12C C13C 1.375(10) .
C12C C17C 1.385(10) .
C13C C14C 1.376(11) .
C14C C15C 1.357(12) .
C15C C16C 1.385(12) .
C16C C17C 1.382(11) .
